data_4064780
loop_
_publ_author_name
'Koller, J\"urgen'
'Bergman, Robert G.'

_publ_section_title
;
 Highly Efficient Aluminum-Catalyzed Ring-Opening Polymerization of Cyclic
 Carbonates, Lactones, and Lactides, Including a Unique Crystallographic
 Snapshot of an Intermediate
;
_journal_issue 11
_journal_name_full Organometallics
_journal_page_first 3217
_journal_paper_doi 10.1021/om2003283
_journal_volume 30
_journal_year 2011
_chemical_formula_sum 'C21.59 H44.98 Al N4 O3.8 Si2'
_chemical_formula_weight 504.55
_space_group_IT_number 14
_symmetry_cell_setting monoclinic
_symmetry_space_group_name_Hall '-P 2ybc'
_symmetry_space_group_name_H-M 'P 1 21/c 1'
_atom_sites_solution_hydrogens geom
_atom_sites_solution_primary direct
_atom_sites_solution_secondary difmap
_audit_creation_method SHELXL-97
_audit_update_record
;
2010-12-07 # Formatted by publCIF
;
_cell_angle_alpha 90.00
_cell_angle_beta 102.839(5)
_cell_angle_gamma 90.00
_cell_formula_units_Z 4
_cell_length_a 14.943(5)
_cell_length_b 10.526(4)
_cell_length_c 20.327(7)
_cell_measurement_reflns_used 5661
_cell_measurement_temperature 173(2)
_cell_measurement_theta_max 28.0
_cell_measurement_theta_min 2.0
_cell_volume 3117.3(19)
_computing_cell_refinement 'Bruker APEX2 v.2009.1'
_computing_data_collection 'Bruker APEX2 v.2009.1'
_computing_data_reduction 'Bruker APEX2 v.2009.1'
_computing_molecular_graphics ORTEP-32
_computing_publication_material 'Bruker SHELXTL v6.14'
_computing_structure_refinement SHELXL-97
_computing_structure_solution SHELXS-97
_diffrn_ambient_temperature 173(2)
_diffrn_detector_area_resol_mean 8.366
_diffrn_measured_fraction_theta_full 0.994
_diffrn_measured_fraction_theta_max 0.994
_diffrn_measurement_device_type 'Bruker APEX-I CCD'
_diffrn_measurement_method '\f and \w scans'
_diffrn_radiation_monochromator graphite
_diffrn_radiation_source 'fine-focus sealed tube'
_diffrn_radiation_type MoK\a
_diffrn_radiation_wavelength 0.71073
_diffrn_reflns_av_R_equivalents 0.1032
_diffrn_reflns_av_sigmaI/netI 0.1031
_diffrn_reflns_limit_h_max 15
_diffrn_reflns_limit_h_min -17
_diffrn_reflns_limit_k_max 12
_diffrn_reflns_limit_k_min -11
_diffrn_reflns_limit_l_max 24
_diffrn_reflns_limit_l_min -24
_diffrn_reflns_number 25132
_diffrn_reflns_theta_full 25.34
_diffrn_reflns_theta_max 25.34
_diffrn_reflns_theta_min 1.40
_diffrn_standards_decay_% 1
_diffrn_standards_number 0
_exptl_absorpt_coefficient_mu 0.170
_exptl_absorpt_correction_T_max 0.9949
_exptl_absorpt_correction_T_min 0.9882
_exptl_absorpt_correction_type multi-scan
_exptl_absorpt_process_details SADABS
_exptl_crystal_colour colourless
_exptl_crystal_density_diffrn 1.075
_exptl_crystal_density_method 'not measured'
_exptl_crystal_description needles
_exptl_crystal_F_000 1096
_exptl_crystal_size_max 0.07
_exptl_crystal_size_mid 0.03
_exptl_crystal_size_min 0.03
_refine_diff_density_max 0.310
_refine_diff_density_min -0.263
_refine_diff_density_rms 0.051
_refine_ls_extinction_method none
_refine_ls_goodness_of_fit_ref 1.016
_refine_ls_hydrogen_treatment mixed
_refine_ls_matrix_type full
_refine_ls_number_parameters 303
_refine_ls_number_reflns 5661
_refine_ls_number_restraints 0
_refine_ls_restrained_S_all 1.016
_refine_ls_R_factor_all 0.1565
_refine_ls_R_factor_gt 0.0652
_refine_ls_shift/su_max 0.000
_refine_ls_shift/su_mean 0.000
_refine_ls_structure_factor_coef Fsqd
_refine_ls_weighting_details 'calc w=1/[\s^2^(Fo^2^)+(0.0616P)^2^+0.4329P] where P=(Fo^2^+2Fc^2^)/3'
_refine_ls_weighting_scheme calc
_refine_ls_wR_factor_gt 0.1326
_refine_ls_wR_factor_ref 0.1749
_reflns_number_gt 2681
_reflns_number_total 5661
_reflns_threshold_expression I>2\s(I)
_cod_data_source_file om2003283_si_002.cif
_cod_data_source_block jk-iii-194
_cod_original_cell_volume 3117.5(18)
_cod_original_sg_symbol_H-M P2(1)/c
_cod_original_formula_sum 'C21.59 H44.98 Al N4 O3.80 Si2'
_cod_database_code 4064780

loop_
_symmetry_equiv_pos_as_xyz
'x, y, z'
'-x, y+1/2, -z+1/2'
'-x, -y, -z'
'x, -y-1/2, z-1/2'

loop_
_atom_site_label
_atom_site_type_symbol
_atom_site_fract_x
_atom_site_fract_y
_atom_site_fract_z
_atom_site_U_iso_or_equiv
_atom_site_adp_type
_atom_site_occupancy
_atom_site_symmetry_multiplicity
_atom_site_calc_flag
_atom_site_refinement_flags
Al1 Al 0.25481(8) 0.08308(11) 0.08221(5) 0.0416(3) Uani 1 1 d .
Si1 Si 0.24017(10) -0.08659(14) 0.21196(6) 0.0680(4) Uani 1 1 d .
Si2 Si 0.17882(9) 0.33853(13) 0.00272(6) 0.0616(4) Uani 1 1 d .
O1 O 0.36974(17) 0.0837(3) 0.08619(12) 0.0481(7) Uani 1 1 d .
O2 O 0.6026(2) -0.0530(3) 0.14781(13) 0.0712(10) Uani 1 1 d .
O3 O 0.73517(19) 0.0077(3) 0.12050(13) 0.0627(9) Uani 1 1 d .
N1 N 0.2040(2) 0.0297(3) 0.15215(14) 0.0490(9) Uani 1 1 d .
N2 N 0.1812(2) 0.2240(3) 0.06422(14) 0.0452(8) Uani 1 1 d .
N3 N 0.7367(3) -0.0941(4) 0.21817(16) 0.0664(11) Uani 1 1 d .
N4 N 0.2152(2) -0.0346(3) 0.00649(17) 0.0454(9) Uani 1 1 d .
H4 H 0.228(3) -0.004(4) -0.0268(19) 0.067(15) Uiso 1 1 d .
C1 C 0.1256(3) 0.1076(4) 0.1494(2) 0.0523(12) Uani 1 1 d .
C2 C 0.0588(3) 0.0892(5) 0.1871(2) 0.0722(15) Uani 1 1 d .
H2A H 0.0634 0.0175 0.2161 0.087 Uiso 1 1 calc R
C3 C -0.0139(4) 0.1730(7) 0.1833(3) 0.091(2) Uani 1 1 d .
H3A H -0.0579 0.1584 0.2098 0.109 Uiso 1 1 calc R
C4 C -0.0224(3) 0.2759(6) 0.1419(3) 0.089(2) Uani 1 1 d .
H4A H -0.0714 0.3342 0.1405 0.107 Uiso 1 1 calc R
C5 C 0.0410(3) 0.2961(5) 0.1013(2) 0.0669(14) Uani 1 1 d .
H5A H 0.0338 0.3671 0.0717 0.080 Uiso 1 1 calc R
C6 C 0.1142(3) 0.2133(4) 0.1038(2) 0.0528(12) Uani 1 1 d .
C7 C 0.1651(4) -0.2306(5) 0.1970(2) 0.0962(19) Uani 1 1 d .
H7A H 0.1024 -0.2072 0.1995 0.144 Uiso 1 1 calc R
H7B H 0.1887 -0.2946 0.2315 0.144 Uiso 1 1 calc R
H7C H 0.1648 -0.2655 0.1523 0.144 Uiso 1 1 calc R
C8 C 0.3582(3) -0.1365(5) 0.2068(2) 0.0904(17) Uani 1 1 d .
H8A H 0.3573 -0.1680 0.1613 0.136 Uiso 1 1 calc R
H8B H 0.3795 -0.2041 0.2397 0.136 Uiso 1 1 calc R
H8C H 0.3998 -0.0636 0.2167 0.136 Uiso 1 1 calc R
C9 C 0.2459(4) -0.0277(6) 0.3001(2) 0.105(2) Uani 1 1 d .
H9A H 0.1843 -0.0032 0.3047 0.158 Uiso 1 1 calc R
H9B H 0.2868 0.0460 0.3091 0.158 Uiso 1 1 calc R
H9C H 0.2695 -0.0954 0.3324 0.158 Uiso 1 1 calc R
C10 C 0.1909(4) 0.5022(5) 0.0378(3) 0.0986(18) Uani 1 1 d .
H10A H 0.2465 0.5075 0.0738 0.148 Uiso 1 1 calc R
H10B H 0.1372 0.5229 0.0561 0.148 Uiso 1 1 calc R
H10C H 0.1952 0.5626 0.0019 0.148 Uiso 1 1 calc R
C11 C 0.2787(3) 0.3052(4) -0.0354(2) 0.0765(15) Uani 1 1 d .
H11A H 0.3354 0.3085 -0.0003 0.115 Uiso 1 1 calc R
H11B H 0.2813 0.3690 -0.0701 0.115 Uiso 1 1 calc R
H11C H 0.2720 0.2205 -0.0560 0.115 Uiso 1 1 calc R
C12 C 0.0718(4) 0.3301(5) -0.0663(2) 0.0973(18) Uani 1 1 d .
H12A H 0.0181 0.3478 -0.0474 0.146 Uiso 1 1 calc R
H12B H 0.0661 0.2449 -0.0863 0.146 Uiso 1 1 calc R
H12C H 0.0753 0.3931 -0.1011 0.146 Uiso 1 1 calc R
C13 C 0.1128(3) -0.0491(5) -0.0098(2) 0.0744(15) Uani 1 1 d .
H13A H 0.0943 -0.1073 -0.0481 0.112 Uiso 1 1 calc R
H13B H 0.0841 0.0339 -0.0215 0.112 Uiso 1 1 calc R
H13C H 0.0932 -0.0835 0.0295 0.112 Uiso 1 1 calc R
C14 C 0.2606(3) -0.1610(4) 0.0146(2) 0.0652(13) Uani 1 1 d .
H14A H 0.2368 -0.2128 -0.0255 0.098 Uiso 1 1 calc R
H14B H 0.2479 -0.2036 0.0545 0.098 Uiso 1 1 calc R
H14C H 0.3270 -0.1501 0.0203 0.098 Uiso 1 1 calc R
C15 C 0.4464(3) 0.1488(4) 0.1244(2) 0.0575(12) Uani 1 1 d .
H15A H 0.4630 0.1127 0.1705 0.069 Uiso 1 1 calc R
H15B H 0.4309 0.2395 0.1281 0.069 Uiso 1 1 calc R
C16 C 0.5269(3) 0.1372(5) 0.0912(2) 0.0588(12) Uani 1 1 d .
H16A H 0.5111 0.1770 0.0460 0.071 Uiso 1 1 calc R
H16B H 0.5802 0.1832 0.1185 0.071 Uiso 1 1 calc R
C17 C 0.5524(3) 0.0008(5) 0.0843(2) 0.0705(15) Uani 1 1 d .
H17A H 0.4958 -0.0494 0.0677 0.085 Uiso 1 1 calc R
H17B H 0.5905 -0.0056 0.0504 0.085 Uiso 1 1 calc R
C18 C 0.6952(3) -0.0417(4) 0.15984(19) 0.0542(12) Uani 1 1 d .
C19 C 0.6858(4) -0.1558(6) 0.2640(3) 0.119(2) Uani 1 1 d .
H19A H 0.6198 -0.1426 0.2470 0.179 Uiso 1 1 calc R
H19B H 0.7047 -0.1186 0.3092 0.179 Uiso 1 1 calc R
H19C H 0.6991 -0.2471 0.2663 0.179 Uiso 1 1 calc R
C20 C 0.8356(4) -0.1002(5) 0.2365(2) 0.0911(17) Uani 1 1 d .
H20A H 0.8611 -0.0564 0.2022 0.137 Uiso 1 1 calc R
H20B H 0.8552 -0.1892 0.2393 0.137 Uiso 1 1 calc R
H20C H 0.8577 -0.0591 0.2803 0.137 Uiso 1 1 calc R
O4 O 0.5038(6) 0.0158(9) 0.5307(4) 0.151(4) Uani 0.795(6) 1 d P
C21 C 0.4768(9) -0.0933(15) 0.5599(7) 0.165(6) Uani 0.795(6) 1 d P
H21A H 0.4129 -0.1159 0.5379 0.198 Uiso 0.795(6) 1 calc PR
H21B H 0.5172 -0.1655 0.5548 0.198 Uiso 0.795(6) 1 calc PR
C22 C 0.4824(10) -0.0713(16) 0.6168(8) 0.233(8) Uani 0.795(6) 1 d P
H22A H 0.4644 -0.1466 0.6392 0.350 Uiso 0.795(6) 1 calc PR
H22B H 0.4417 -0.0004 0.6212 0.350 Uiso 0.795(6) 1 calc PR
H22C H 0.5459 -0.0485 0.6380 0.350 Uiso 0.795(6) 1 calc PR

loop_
_atom_site_aniso_label
_atom_site_aniso_U_11
_atom_site_aniso_U_22
_atom_site_aniso_U_33
_atom_site_aniso_U_23
_atom_site_aniso_U_13
_atom_site_aniso_U_12
Al1 0.0387(7) 0.0404(8) 0.0504(6) -0.0039(6) 0.0198(5) -0.0041(6)
Si1 0.0896(11) 0.0694(11) 0.0530(7) 0.0029(7) 0.0328(7) -0.0131(8)
Si2 0.0564(9) 0.0433(9) 0.0834(9) 0.0018(7) 0.0116(7) 0.0042(7)
O1 0.0339(17) 0.052(2) 0.0607(15) -0.0016(14) 0.0157(12) -0.0033(14)
O2 0.051(2) 0.100(3) 0.0663(18) 0.0212(17) 0.0207(15) 0.0131(19)
O3 0.0515(19) 0.089(3) 0.0494(16) 0.0140(15) 0.0147(14) -0.0021(17)
N1 0.054(2) 0.048(2) 0.0522(18) -0.0086(16) 0.0284(17) -0.0087(19)
N2 0.039(2) 0.039(2) 0.0600(19) -0.0081(16) 0.0159(16) -0.0001(17)
N3 0.061(3) 0.083(3) 0.056(2) 0.025(2) 0.0129(19) 0.011(2)
N4 0.053(2) 0.038(2) 0.051(2) -0.0019(17) 0.0253(18) -0.0031(18)
C1 0.049(3) 0.054(3) 0.062(3) -0.029(2) 0.029(2) -0.019(2)
C2 0.068(3) 0.081(4) 0.083(3) -0.039(3) 0.048(3) -0.030(3)
C3 0.066(4) 0.113(6) 0.113(5) -0.064(4) 0.060(4) -0.031(4)
C4 0.045(3) 0.101(5) 0.127(5) -0.075(4) 0.034(3) -0.015(3)
C5 0.044(3) 0.066(4) 0.090(3) -0.041(3) 0.014(3) -0.001(3)
C6 0.040(3) 0.053(3) 0.069(3) -0.030(2) 0.019(2) -0.011(2)
C7 0.137(5) 0.073(4) 0.094(4) 0.003(3) 0.058(4) -0.037(4)
C8 0.098(4) 0.095(4) 0.081(3) 0.032(3) 0.026(3) 0.018(3)
C9 0.126(5) 0.138(6) 0.057(3) -0.011(3) 0.033(3) -0.017(4)
C10 0.094(5) 0.046(4) 0.153(5) -0.004(3) 0.024(4) -0.005(3)
C11 0.083(4) 0.066(4) 0.088(3) 0.024(3) 0.035(3) 0.000(3)
C12 0.089(4) 0.089(5) 0.102(4) 0.008(3) -0.004(3) 0.005(4)
C13 0.050(3) 0.089(4) 0.086(3) -0.034(3) 0.020(2) -0.023(3)
C14 0.092(4) 0.037(3) 0.072(3) -0.005(2) 0.029(3) -0.002(3)
C15 0.047(3) 0.060(3) 0.067(3) -0.005(2) 0.016(2) -0.005(3)
C16 0.041(3) 0.066(4) 0.068(3) 0.010(2) 0.009(2) -0.005(3)
C17 0.049(3) 0.103(5) 0.058(3) 0.010(3) 0.010(2) 0.017(3)
C18 0.054(3) 0.063(3) 0.046(2) 0.008(2) 0.011(2) 0.014(2)
C19 0.111(5) 0.167(7) 0.088(4) 0.069(4) 0.039(3) 0.024(5)
C20 0.072(4) 0.097(5) 0.095(4) 0.035(3) 0.000(3) 0.012(3)
O4 0.103(5) 0.079(6) 0.281(13) -0.045(6) 0.066(7) -0.012(4)
C21 0.122(9) 0.160(12) 0.234(16) -0.106(13) 0.083(10) -0.032(8)
C22 0.162(13) 0.201(19) 0.34(2) 0.057(16) 0.067(16) -0.004(12)

loop_
_atom_type_symbol
_atom_type_description
_atom_type_scat_dispersion_real
_atom_type_scat_dispersion_imag
_atom_type_scat_source
C C 0.0033 0.0016 'International Tables Vol C Tables 4.2.6.8 and 6.1.1.4'
H H 0.0000 0.0000 'International Tables Vol C Tables 4.2.6.8 and 6.1.1.4'
N N 0.0061 0.0033 'International Tables Vol C Tables 4.2.6.8 and 6.1.1.4'
O O 0.0106 0.0060 'International Tables Vol C Tables 4.2.6.8 and 6.1.1.4'
Al Al 0.0645 0.0514 'International Tables Vol C Tables 4.2.6.8 and 6.1.1.4'
Si Si 0.0817 0.0704 'International Tables Vol C Tables 4.2.6.8 and 6.1.1.4'

loop_
_geom_angle_atom_site_label_1
_geom_angle_atom_site_label_2
_geom_angle_atom_site_label_3
_geom_angle
_geom_angle_site_symmetry_1
O1 Al1 N2 124.09(15) .
O1 Al1 N1 123.32(14) .
N2 Al1 N1 93.95(14) .
O1 Al1 N4 99.52(14) .
N2 Al1 N4 106.92(15) .
N1 Al1 N4 107.97(15) .
N1 Si1 C8 108.21(18) .
N1 Si1 C7 112.2(2) .
C8 Si1 C7 107.7(3) .
N1 Si1 C9 112.2(2) .
C8 Si1 C9 107.6(2) .
C7 Si1 C9 108.7(2) .
N2 Si2 C10 112.6(2) .
N2 Si2 C11 106.23(18) .
C10 Si2 C11 108.4(2) .
N2 Si2 C12 112.5(2) .
C10 Si2 C12 108.9(3) .
C11 Si2 C12 107.9(2) .
C15 O1 Al1 135.7(2) .
C18 O2 C17 115.5(3) .
C1 N1 Si1 124.3(3) .
C1 N1 Al1 105.8(3) .
Si1 N1 Al1 129.93(19) .
C6 N2 Si2 124.0(3) .
C6 N2 Al1 106.8(3) .
Si2 N2 Al1 128.50(17) .
C18 N3 C20 119.7(4) .
C18 N3 C19 122.8(4) .
C20 N3 C19 117.3(4) .
C14 N4 C13 110.6(3) .
C14 N4 Al1 115.3(3) .
C13 N4 Al1 110.7(2) .
C14 N4 H4 105(3) .
C13 N4 H4 106(3) .
Al1 N4 H4 109(3) .
C2 C1 N1 125.5(4) .
C2 C1 C6 117.7(4) .
N1 C1 C6 116.8(3) .
C3 C2 C1 121.8(5) .
C3 C2 H2A 119.1 .
C1 C2 H2A 119.1 .
C4 C3 C2 120.3(5) .
C4 C3 H3A 119.8 .
C2 C3 H3A 119.8 .
C3 C4 C5 120.1(5) .
C3 C4 H4A 119.9 .
C5 C4 H4A 119.9 .
C6 C5 C4 120.7(5) .
C6 C5 H5A 119.6 .
C4 C5 H5A 119.6 .
C5 C6 N2 125.2(4) .
C5 C6 C1 119.3(4) .
N2 C6 C1 115.5(4) .
Si1 C7 H7A 109.5 .
Si1 C7 H7B 109.5 .
H7A C7 H7B 109.5 .
Si1 C7 H7C 109.5 .
H7A C7 H7C 109.5 .
H7B C7 H7C 109.5 .
Si1 C8 H8A 109.5 .
Si1 C8 H8B 109.5 .
H8A C8 H8B 109.5 .
Si1 C8 H8C 109.5 .
H8A C8 H8C 109.5 .
H8B C8 H8C 109.5 .
Si1 C9 H9A 109.5 .
Si1 C9 H9B 109.5 .
H9A C9 H9B 109.5 .
Si1 C9 H9C 109.5 .
H9A C9 H9C 109.5 .
H9B C9 H9C 109.5 .
Si2 C10 H10A 109.5 .
Si2 C10 H10B 109.5 .
H10A C10 H10B 109.5 .
Si2 C10 H10C 109.5 .
H10A C10 H10C 109.5 .
H10B C10 H10C 109.5 .
Si2 C11 H11A 109.5 .
Si2 C11 H11B 109.5 .
H11A C11 H11B 109.5 .
Si2 C11 H11C 109.5 .
H11A C11 H11C 109.5 .
H11B C11 H11C 109.5 .
Si2 C12 H12A 109.5 .
Si2 C12 H12B 109.5 .
H12A C12 H12B 109.5 .
Si2 C12 H12C 109.5 .
H12A C12 H12C 109.5 .
H12B C12 H12C 109.5 .
N4 C13 H13A 109.5 .
N4 C13 H13B 109.5 .
H13A C13 H13B 109.5 .
N4 C13 H13C 109.5 .
H13A C13 H13C 109.5 .
H13B C13 H13C 109.5 .
N4 C14 H14A 109.5 .
N4 C14 H14B 109.5 .
H14A C14 H14B 109.5 .
N4 C14 H14C 109.5 .
H14A C14 H14C 109.5 .
H14B C14 H14C 109.5 .
O1 C15 C16 110.2(3) .
O1 C15 H15A 109.6 .
C16 C15 H15A 109.6 .
O1 C15 H15B 109.6 .
C16 C15 H15B 109.6 .
H15A C15 H15B 108.1 .
C17 C16 C15 111.3(4) .
C17 C16 H16A 109.4 .
C15 C16 H16A 109.4 .
C17 C16 H16B 109.4 .
C15 C16 H16B 109.4 .
H16A C16 H16B 108.0 .
O2 C17 C16 112.4(4) .
O2 C17 H17A 109.1 .
C16 C17 H17A 109.1 .
O2 C17 H17B 109.1 .
C16 C17 H17B 109.1 .
H17A C17 H17B 107.9 .
O3 C18 N3 124.4(4) .
O3 C18 O2 123.3(4) .
N3 C18 O2 112.3(4) .
N3 C19 H19A 109.5 .
N3 C19 H19B 109.5 .
H19A C19 H19B 109.5 .
N3 C19 H19C 109.5 .
H19A C19 H19C 109.5 .
H19B C19 H19C 109.5 .
N3 C20 H20A 109.5 .
N3 C20 H20B 109.5 .
H20A C20 H20B 109.5 .
N3 C20 H20C 109.5 .
H20A C20 H20C 109.5 .
H20B C20 H20C 109.5 .
O4 O4 C21 103.4(11) 3_656
C22 C21 O4 107.2(16) .
C22 C21 H21A 110.3 .
O4 C21 H21A 110.3 .
C22 C21 H21B 110.3 .
O4 C21 H21B 110.3 .
H21A C21 H21B 108.5 .
C21 C22 H22A 109.5 .
C21 C22 H22B 109.5 .
H22A C22 H22B 109.5 .
C21 C22 H22C 109.5 .
H22A C22 H22C 109.5 .
H22B C22 H22C 109.5 .

loop_
_geom_bond_atom_site_label_1
_geom_bond_atom_site_label_2
_geom_bond_distance
_geom_bond_site_symmetry_2
Al1 O1 1.701(3) .
Al1 N2 1.834(3) .
Al1 N1 1.842(3) .
Al1 N4 1.962(3) .
Si1 N1 1.725(3) .
Si1 C8 1.865(5) .
Si1 C7 1.870(5) .
Si1 C9 1.879(4) .
Si2 N2 1.731(3) .
Si2 C10 1.858(5) .
Si2 C11 1.862(4) .
Si2 C12 1.881(5) .
O1 C15 1.411(4) .
O2 C18 1.356(5) .
O2 C17 1.456(5) .
O3 C18 1.216(4) .
N1 C1 1.421(5) .
N2 C6 1.421(5) .
N3 C18 1.330(5) .
N3 C20 1.443(5) .
N3 C19 1.478(5) .
N4 C14 1.487(5) .
N4 C13 1.499(5) .
N4 H4 0.81(4) .
C1 C2 1.400(5) .
C1 C6 1.435(6) .
C2 C3 1.387(7) .
C2 H2A 0.9500 .
C3 C4 1.360(7) .
C3 H3A 0.9500 .
C4 C5 1.405(6) .
C4 H4A 0.9500 .
C5 C6 1.391(6) .
C5 H5A 0.9500 .
C7 H7A 0.9800 .
C7 H7B 0.9800 .
C7 H7C 0.9800 .
C8 H8A 0.9800 .
C8 H8B 0.9800 .
C8 H8C 0.9800 .
C9 H9A 0.9800 .
C9 H9B 0.9800 .
C9 H9C 0.9800 .
C10 H10A 0.9800 .
C10 H10B 0.9800 .
C10 H10C 0.9800 .
C11 H11A 0.9800 .
C11 H11B 0.9800 .
C11 H11C 0.9800 .
C12 H12A 0.9800 .
C12 H12B 0.9800 .
C12 H12C 0.9800 .
C13 H13A 0.9800 .
C13 H13B 0.9800 .
C13 H13C 0.9800 .
C14 H14A 0.9800 .
C14 H14B 0.9800 .
C14 H14C 0.9800 .
C15 C16 1.508(5) .
C15 H15A 0.9900 .
C15 H15B 0.9900 .
C16 C17 1.499(6) .
C16 H16A 0.9900 .
C16 H16B 0.9900 .
C17 H17A 0.9900 .
C17 H17B 0.9900 .
C19 H19A 0.9800 .
C19 H19B 0.9800 .
C19 H19C 0.9800 .
C20 H20A 0.9800 .
C20 H20B 0.9800 .
C20 H20C 0.9800 .
O4 O4 1.273(13) 3_656
O4 C21 1.393(16) .
C21 C22 1.164(16) .
C21 H21A 0.9900 .
C21 H21B 0.9900 .
C22 H22A 0.9800 .
C22 H22B 0.9800 .
C22 H22C 0.9800 .

loop_
_geom_hbond_atom_site_label_D
_geom_hbond_atom_site_label_H
_geom_hbond_atom_site_label_A
_geom_hbond_distance_DH
_geom_hbond_distance_HA
_geom_hbond_distance_DA
_geom_hbond_angle_DHA
_geom_hbond_site_symmetry_A
N4 H4 O3 0.81(4) 2.09(4) 2.854(4) 156(4) 3_655
